data_4328085
loop_
_publ_author_name
'Stephen A. DiFranco'
'Nicholas A. Maciulis'
'Richard J. Staples'
'Rami J. Batrice'
'Aaron L. Odom'

_publ_section_title
;
 Evaluation of Donor and Steric Properties of Anionic Ligands on High
 Valent Transition Metals
;
_journal_name_full 'Inorganic Chemistry'
_journal_page_first 1187
_journal_page_last 1200
_journal_paper_doi 10.1021/ic202524r
_journal_volume 51
_journal_year 2012
_chemical_formula_moiety 'C19 H35 Cr N3 O'
_chemical_formula_sum 'C19 H35 Cr N3 O'
_chemical_formula_weight 373.50
_chemical_name_common NCr(NiPr2)2(OBn)
_chemical_properties_physical 'air-sensitive, moisture-sensitive, oxygen-sensitive'
_space_group_IT_number 14
_symmetry_cell_setting monoclinic
_symmetry_Int_Tables_number 14
_symmetry_space_group_name_Hall '-P 2ybc'
_symmetry_space_group_name_H-M 'P 1 21/c 1'
_atom_sites_solution_hydrogens geom
_atom_sites_solution_primary direct
_atom_sites_solution_secondary difmap
_audit_creation_method SHELXL-97
_cell_angle_alpha 90.00
_cell_angle_beta 91.7880(10)
_cell_angle_gamma 90.00
_cell_formula_units_Z 4
_cell_length_a 14.4919(2)
_cell_length_b 11.7118(2)
_cell_length_c 12.5623(2)
_cell_measurement_reflns_used 7525
_cell_measurement_temperature 173(2)
_cell_measurement_theta_max 67.456
_cell_measurement_theta_min 4.588
_cell_volume 2131.11(6)
_computing_cell_refinement 'APEX2 (BRUKER, V2008.5-0, 2006)'
_computing_data_collection 'COSMO (BRUKER, V1.58, 2006)'
_computing_data_reduction 'SAINT (BRUKER, V7.34A, 2006)'
_computing_molecular_graphics 'SHELXTL (Sheldrick, Acta Cryst. A64 2008, 112-122)'
_computing_publication_material 'SHELXTL (Sheldrick, Acta Cryst. A64 2008, 112-122)'
_computing_structure_refinement 'SHELXL (Sheldrick, Acta Cryst. A64 2008, 112-122)'
_computing_structure_solution 'SHELXS (Sheldrick, Acta Cryst. A64 2008, 112-122)'
_diffrn_ambient_temperature 173(2)
_diffrn_detector_area_resol_mean 836.6
_diffrn_measured_fraction_theta_full 0.990
_diffrn_measured_fraction_theta_max 0.990
_diffrn_measurement_method '\w,and/f 0.5 deg'
_diffrn_radiation_monochromator graphite
_diffrn_radiation_probe x-ray
_diffrn_radiation_type CuK\a
_diffrn_radiation_wavelength 1.54178
_diffrn_reflns_av_R_equivalents 0.0398
_diffrn_reflns_av_sigmaI/netI 0.0351
_diffrn_reflns_limit_h_max 17
_diffrn_reflns_limit_h_min -17
_diffrn_reflns_limit_k_max 14
_diffrn_reflns_limit_k_min -12
_diffrn_reflns_limit_l_max 15
_diffrn_reflns_limit_l_min -15
_diffrn_reflns_number 13805
_diffrn_reflns_theta_full 68.08
_diffrn_reflns_theta_max 68.08
_diffrn_reflns_theta_min 3.05
_diffrn_source 'fine-focus sealed tube'
_diffrn_source_type 'sealed tube'
_exptl_absorpt_coefficient_mu 4.477
_exptl_absorpt_correction_T_max 0.7530
_exptl_absorpt_correction_T_min 0.4416
_exptl_absorpt_correction_type multi-scan
_exptl_absorpt_process_details SADABS
_exptl_crystal_colour orange
_exptl_crystal_density_diffrn 1.164
_exptl_crystal_description chunk
_exptl_crystal_F_000 808
_exptl_crystal_recrystallization_method 'cold pentane'
_exptl_crystal_size_max 0.648
_exptl_crystal_size_mid 0.615
_exptl_crystal_size_min 0.254
_refine_diff_density_max 0.211
_refine_diff_density_min -0.355
_refine_diff_density_rms 0.047
_refine_ls_extinction_method none
_refine_ls_goodness_of_fit_ref 1.048
_refine_ls_hydrogen_treatment constr
_refine_ls_matrix_type full
_refine_ls_number_parameters 225
_refine_ls_number_reflns 3852
_refine_ls_number_restraints 0
_refine_ls_restrained_S_all 1.048
_refine_ls_R_factor_all 0.0378
_refine_ls_R_factor_gt 0.0330
_refine_ls_shift/su_max 0.002
_refine_ls_shift/su_mean 0.000
_refine_ls_structure_factor_coef Fsqd
_refine_ls_weighting_details 'calc w=1/[\s^2^(Fo^2^)+(0.0514P)^2^+0.3830P] where P=(Fo^2^+2Fc^2^)/3'
_refine_ls_weighting_scheme calc
_refine_ls_wR_factor_gt 0.0878
_refine_ls_wR_factor_ref 0.0906
_reflns_number_gt 3418
_reflns_number_total 3852
_reflns_threshold_expression >2sigma(I)
_cod_data_source_file ic202524r_si_003_11.cif
_cod_data_source_block sd15jan2010
_cod_original_sg_symbol_H-M 'P 21/c'
_cod_database_code 4328085
_contact_crystallographer_name 'Richard Staples'
_contact_crystallographer_email xraystaples@chemistry.msu.com

loop_
_symmetry_equiv_pos_as_xyz
'x, y, z'
'-x, y+1/2, -z+1/2'
'-x, -y, -z'
'x, -y-1/2, z-1/2'

loop_
_atom_site_label
_atom_site_type_symbol
_atom_site_fract_x
_atom_site_fract_y
_atom_site_fract_z
_atom_site_U_iso_or_equiv
_atom_site_adp_type
_atom_site_occupancy
_atom_site_symmetry_multiplicity
_atom_site_calc_flag
_atom_site_refinement_flags
Cr1 Cr 0.259047(18) 1.04786(2) 0.20074(2) 0.02290(10) Uani 1 1 d .
N1 N 0.25050(10) 1.13677(13) 0.29051(11) 0.0316(3) Uani 1 1 d .
N3 N 0.24080(9) 1.12878(13) 0.07809(11) 0.0269(3) Uani 1 1 d .
O1 O 0.37273(8) 0.98576(11) 0.20227(10) 0.0323(3) Uani 1 1 d .
C221 C 0.19435(15) 0.73040(17) 0.2278(2) 0.0467(5) Uani 1 1 d .
H22A H 0.2530 0.7405 0.2676 0.070 Uiso 1 1 calc R
H22B H 0.1991 0.6650 0.1797 0.070 Uiso 1 1 calc R
H22C H 0.1449 0.7167 0.2777 0.070 Uiso 1 1 calc R
C22 C 0.17272(13) 0.83761(15) 0.16329(16) 0.0345(4) Uani 1 1 d .
H22 H 0.2239 0.8474 0.1124 0.041 Uiso 1 1 calc R
C322 C 0.16956(16) 1.0634(2) -0.09610(17) 0.0467(5) Uani 1 1 d .
H32A H 0.1146 1.0422 -0.0571 0.070 Uiso 1 1 calc R
H32B H 0.1786 1.0086 -0.1538 0.070 Uiso 1 1 calc R
H32C H 0.1613 1.1401 -0.1261 0.070 Uiso 1 1 calc R
C4 C 0.39190(14) 0.8267(2) 0.53535(17) 0.0526(6) Uani 1 1 d .
H4 H 0.3699 0.8420 0.6043 0.063 Uiso 1 1 calc R
C311 C 0.28836(16) 1.32843(17) 0.11457(18) 0.0444(5) Uani 1 1 d .
H31A H 0.2917 1.3141 0.1915 0.067 Uiso 1 1 calc R
H31B H 0.2712 1.4082 0.1014 0.067 Uiso 1 1 calc R
H31C H 0.3487 1.3132 0.0844 0.067 Uiso 1 1 calc R
C212 C 0.03566(15) 1.04262(18) 0.2951(2) 0.0491(6) Uani 1 1 d .
H21A H 0.0692 1.1144 0.3071 0.074 Uiso 1 1 calc R
H21B H -0.0148 1.0372 0.3450 0.074 Uiso 1 1 calc R
H21C H 0.0103 1.0407 0.2219 0.074 Uiso 1 1 calc R
C1 C 0.44318(13) 0.9898(2) 0.28360(17) 0.0416(5) Uani 1 1 d .
H1A H 0.4403 1.0640 0.3210 0.050 Uiso 1 1 calc R
H1B H 0.5043 0.9840 0.2509 0.050 Uiso 1 1 calc R
C6 C 0.44729(17) 0.69628(19) 0.40836(19) 0.0520(6) Uani 1 1 d .
H6 H 0.4638 0.6208 0.3889 0.062 Uiso 1 1 calc R
C312 C 0.12000(15) 1.27475(19) 0.10268(17) 0.0440(5) Uani 1 1 d .
H31D H 0.0757 1.2215 0.0694 0.066 Uiso 1 1 calc R
H31E H 0.1023 1.3532 0.0843 0.066 Uiso 1 1 calc R
H31F H 0.1202 1.2652 0.1802 0.066 Uiso 1 1 calc R
C211 C 0.14496(17) 0.9436(2) 0.42411(17) 0.0502(6) Uani 1 1 d .
H21D H 0.1853 0.8770 0.4335 0.075 Uiso 1 1 calc R
H21E H 0.0963 0.9410 0.4766 0.075 Uiso 1 1 calc R
H21F H 0.1813 1.0135 0.4342 0.075 Uiso 1 1 calc R
C32 C 0.25415(13) 1.06242(16) -0.02002(14) 0.0316(4) Uani 1 1 d .
H32 H 0.2646 0.9813 0.0020 0.038 Uiso 1 1 calc R
C5 C 0.41459(15) 0.7174(2) 0.50816(19) 0.0513(6) Uani 1 1 d .
H5 H 0.4079 0.6567 0.5576 0.062 Uiso 1 1 calc R
C321 C 0.34050(14) 1.1013(2) -0.07562(16) 0.0430(5) Uani 1 1 d .
H32D H 0.3337 1.1815 -0.0966 0.064 Uiso 1 1 calc R
H32E H 0.3491 1.0543 -0.1391 0.064 Uiso 1 1 calc R
H32F H 0.3943 1.0931 -0.0269 0.064 Uiso 1 1 calc R
C7 C 0.45614(15) 0.78397(19) 0.33678(16) 0.0427(5) Uani 1 1 d .
H7 H 0.4786 0.7681 0.2681 0.051 Uiso 1 1 calc R
C2 C 0.43301(11) 0.89458(16) 0.36270(14) 0.0304(4) Uani 1 1 d .
C222 C 0.08370(15) 0.8255(2) 0.09646(19) 0.0496(5) Uani 1 1 d .
H22D H 0.0326 0.8080 0.1431 0.074 Uiso 1 1 calc R
H22E H 0.0904 0.7635 0.0449 0.074 Uiso 1 1 calc R
H22F H 0.0708 0.8971 0.0585 0.074 Uiso 1 1 calc R
N2 N 0.17305(10) 0.94005(12) 0.23167(12) 0.0278(3) Uani 1 1 d .
C3 C 0.40073(14) 0.9158(2) 0.46317(17) 0.0425(5) Uani 1 1 d .
H3 H 0.3846 0.9913 0.4829 0.051 Uiso 1 1 calc R
C21 C 0.10146(13) 0.94248(16) 0.31269(16) 0.0354(4) Uani 1 1 d .
H21 H 0.0645 0.8707 0.3050 0.042 Uiso 1 1 calc R
C31 C 0.21630(13) 1.25041(16) 0.06247(14) 0.0311(4) Uani 1 1 d .
H31 H 0.2151 1.2661 -0.0158 0.037 Uiso 1 1 calc R

loop_
_atom_site_aniso_label
_atom_site_aniso_U_11
_atom_site_aniso_U_22
_atom_site_aniso_U_33
_atom_site_aniso_U_23
_atom_site_aniso_U_13
_atom_site_aniso_U_12
Cr1 0.02323(16) 0.02580(16) 0.01978(15) 0.00207(11) 0.00242(10) -0.00230(10)
N1 0.0383(8) 0.0307(8) 0.0259(7) 0.0023(6) 0.0025(6) -0.0066(6)
N3 0.0277(7) 0.0308(8) 0.0222(7) 0.0015(6) 0.0013(5) 0.0020(6)
O1 0.0265(6) 0.0413(7) 0.0291(6) 0.0073(6) 0.0008(5) 0.0020(5)
C221 0.0421(11) 0.0312(10) 0.0674(14) 0.0001(10) 0.0121(10) 0.0019(8)
C22 0.0317(9) 0.0289(9) 0.0435(10) -0.0065(8) 0.0109(8) -0.0022(7)
C322 0.0486(12) 0.0590(14) 0.0318(10) -0.0079(10) -0.0080(9) -0.0003(10)
C4 0.0355(11) 0.0892(19) 0.0337(10) 0.0102(11) 0.0089(8) 0.0011(11)
C311 0.0547(12) 0.0316(10) 0.0467(11) 0.0083(9) -0.0019(10) -0.0061(9)
C212 0.0394(12) 0.0449(12) 0.0644(14) 0.0005(11) 0.0266(11) 0.0047(9)
C1 0.0261(9) 0.0517(12) 0.0466(12) 0.0182(10) -0.0074(8) -0.0083(8)
C6 0.0643(14) 0.0350(11) 0.0554(13) 0.0025(10) -0.0186(11) 0.0015(10)
C312 0.0430(11) 0.0430(11) 0.0465(11) 0.0055(9) 0.0078(9) 0.0138(9)
C211 0.0618(14) 0.0541(14) 0.0358(11) 0.0057(10) 0.0202(10) -0.0094(10)
C32 0.0370(10) 0.0352(10) 0.0224(8) -0.0005(7) 0.0003(7) 0.0052(7)
C5 0.0400(11) 0.0559(14) 0.0571(14) 0.0276(12) -0.0117(10) -0.0115(10)
C321 0.0433(11) 0.0535(13) 0.0327(10) 0.0041(10) 0.0102(8) 0.0110(9)
C7 0.0469(11) 0.0481(12) 0.0327(10) -0.0043(9) -0.0039(8) 0.0069(9)
C2 0.0204(8) 0.0384(10) 0.0321(9) 0.0044(8) -0.0031(7) -0.0015(7)
C222 0.0480(12) 0.0435(12) 0.0569(13) -0.0139(11) -0.0045(10) -0.0082(9)
N2 0.0260(7) 0.0274(7) 0.0304(7) -0.0021(6) 0.0070(6) -0.0027(6)
C3 0.0371(10) 0.0484(12) 0.0424(11) -0.0025(10) 0.0061(8) 0.0077(9)
C21 0.0332(10) 0.0327(10) 0.0413(10) -0.0019(8) 0.0185(8) -0.0051(7)
C31 0.0364(9) 0.0323(9) 0.0247(8) 0.0056(7) 0.0009(7) 0.0054(7)

loop_
_atom_type_symbol
_atom_type_description
_atom_type_scat_dispersion_real
_atom_type_scat_dispersion_imag
_atom_type_scat_source
C C 0.0181 0.0091 'International Tables Vol C Tables 4.2.6.8 and 6.1.1.4'
H H 0.0000 0.0000 'International Tables Vol C Tables 4.2.6.8 and 6.1.1.4'
N N 0.0311 0.0180 'International Tables Vol C Tables 4.2.6.8 and 6.1.1.4'
O O 0.0492 0.0322 'International Tables Vol C Tables 4.2.6.8 and 6.1.1.4'
Cr Cr -0.1635 2.4439 'International Tables Vol C Tables 4.2.6.8 and 6.1.1.4'

loop_
_geom_angle_atom_site_label_1
_geom_angle_atom_site_label_2
_geom_angle_atom_site_label_3
_geom_angle
N1 Cr1 O1 111.05(7)
N1 Cr1 N3 104.74(7)
O1 Cr1 N3 109.14(6)
N1 Cr1 N2 103.92(7)
O1 Cr1 N2 110.43(6)
N3 Cr1 N2 117.27(7)
C32 N3 C31 115.70(13)
C32 N3 Cr1 114.42(11)
C31 N3 Cr1 129.87(11)
C1 O1 Cr1 129.08(13)
C22 C221 H22A 109.5
C22 C221 H22B 109.5
H22A C221 H22B 109.5
C22 C221 H22C 109.5
H22A C221 H22C 109.5
H22B C221 H22C 109.5
N2 C22 C221 111.34(17)
N2 C22 C222 112.58(16)
C221 C22 C222 111.91(17)
N2 C22 H22 106.9
C221 C22 H22 106.9
C222 C22 H22 106.9
C32 C322 H32A 109.5
C32 C322 H32B 109.5
H32A C322 H32B 109.5
C32 C322 H32C 109.5
H32A C322 H32C 109.5
H32B C322 H32C 109.5
C5 C4 C3 120.8(2)
C5 C4 H4 119.6
C3 C4 H4 119.6
C31 C311 H31A 109.5
C31 C311 H31B 109.5
H31A C311 H31B 109.5
C31 C311 H31C 109.5
H31A C311 H31C 109.5
H31B C311 H31C 109.5
C21 C212 H21A 109.5
C21 C212 H21B 109.5
H21A C212 H21B 109.5
C21 C212 H21C 109.5
H21A C212 H21C 109.5
H21B C212 H21C 109.5
O1 C1 C2 111.55(15)
O1 C1 H1A 109.3
C2 C1 H1A 109.3
O1 C1 H1B 109.3
C2 C1 H1B 109.3
H1A C1 H1B 108.0
C7 C6 C5 120.3(2)
C7 C6 H6 119.9
C5 C6 H6 119.9
C31 C312 H31D 109.5
C31 C312 H31E 109.5
H31D C312 H31E 109.5
C31 C312 H31F 109.5
H31D C312 H31F 109.5
H31E C312 H31F 109.5
C21 C211 H21D 109.5
C21 C211 H21E 109.5
H21D C211 H21E 109.5
C21 C211 H21F 109.5
H21D C211 H21F 109.5
H21E C211 H21F 109.5
N3 C32 C321 110.92(16)
N3 C32 C322 113.22(15)
C321 C32 C322 111.41(16)
N3 C32 H32 107.0
C321 C32 H32 107.0
C322 C32 H32 107.0
C4 C5 C6 119.2(2)
C4 C5 H5 120.4
C6 C5 H5 120.4
C32 C321 H32D 109.5
C32 C321 H32E 109.5
H32D C321 H32E 109.5
C32 C321 H32F 109.5
H32D C321 H32F 109.5
H32E C321 H32F 109.5
C6 C7 C2 121.3(2)
C6 C7 H7 119.4
C2 C7 H7 119.4
C7 C2 C3 118.40(18)
C7 C2 C1 120.71(18)
C3 C2 C1 120.89(19)
C22 C222 H22D 109.5
C22 C222 H22E 109.5
H22D C222 H22E 109.5
C22 C222 H22F 109.5
H22D C222 H22F 109.5
H22E C222 H22F 109.5
C22 N2 C21 115.32(14)
C22 N2 Cr1 115.38(11)
C21 N2 Cr1 129.26(12)
C2 C3 C4 120.1(2)
C2 C3 H3 119.9
C4 C3 H3 119.9
N2 C21 C211 110.83(16)
N2 C21 C212 111.42(16)
C211 C21 C212 111.54(18)
N2 C21 H21 107.6
C211 C21 H21 107.6
C212 C21 H21 107.6
N3 C31 C311 111.27(15)
N3 C31 C312 110.75(15)
C311 C31 C312 111.61(17)
N3 C31 H31 107.7
C311 C31 H31 107.7
C312 C31 H31 107.7

loop_
_geom_bond_atom_site_label_1
_geom_bond_atom_site_label_2
_geom_bond_distance
Cr1 N1 1.5427(15)
Cr1 O1 1.8004(12)
Cr1 N3 1.8211(14)
Cr1 N2 1.8245(14)
N3 C32 1.475(2)
N3 C31 1.480(2)
O1 C1 1.422(2)
C221 C22 1.522(3)
C221 H22A 0.9800
C221 H22B 0.9800
C221 H22C 0.9800
C22 N2 1.475(2)
C22 C222 1.524(3)
C22 H22 1.0000
C322 C32 1.531(3)
C322 H32A 0.9800
C322 H32B 0.9800
C322 H32C 0.9800
C4 C5 1.368(4)
C4 C3 1.390(3)
C4 H4 0.9500
C311 C31 1.520(3)
C311 H31A 0.9800
C311 H31B 0.9800
C311 H31C 0.9800
C212 C21 1.523(3)
C212 H21A 0.9800
C212 H21B 0.9800
C212 H21C 0.9800
C1 C2 1.504(3)
C1 H1A 0.9900
C1 H1B 0.9900
C6 C7 1.374(3)
C6 C5 1.376(4)
C6 H6 0.9500
C312 C31 1.526(3)
C312 H31D 0.9800
C312 H31E 0.9800
C312 H31F 0.9800
C211 C21 1.517(3)
C211 H21D 0.9800
C211 H21E 0.9800
C211 H21F 0.9800
C32 C321 1.522(3)
C32 H32 1.0000
C5 H5 0.9500
C321 H32D 0.9800
C321 H32E 0.9800
C321 H32F 0.9800
C7 C2 1.380(3)
C7 H7 0.9500
C2 C3 1.382(3)
C222 H22D 0.9800
C222 H22E 0.9800
C222 H22F 0.9800
N2 C21 1.476(2)
C3 H3 0.9500
C21 H21 1.0000
C31 H31 1.0000

loop_
_geom_torsion_atom_site_label_1
_geom_torsion_atom_site_label_2
_geom_torsion_atom_site_label_3
_geom_torsion_atom_site_label_4
_geom_torsion
N1 Cr1 N3 C32 174.79(12)
O1 Cr1 N3 C32 55.81(13)
N2 Cr1 N3 C32 -70.67(13)
N1 Cr1 N3 C31 -4.12(16)
O1 Cr1 N3 C31 -123.09(14)
N2 Cr1 N3 C31 110.42(15)
N1 Cr1 O1 C1 14.47(17)
N3 Cr1 O1 C1 129.43(15)
N2 Cr1 O1 C1 -100.26(15)
Cr1 O1 C1 C2 87.3(2)
C31 N3 C32 C321 68.65(19)
Cr1 N3 C32 C321 -110.42(15)
C31 N3 C32 C322 -57.5(2)
Cr1 N3 C32 C322 123.48(15)
C3 C4 C5 C6 0.6(3)
C7 C6 C5 C4 -0.6(3)
C5 C6 C7 C2 0.2(3)
C6 C7 C2 C3 0.2(3)
C6 C7 C2 C1 179.91(19)
O1 C1 C2 C7 74.5(2)
O1 C1 C2 C3 -105.8(2)
C221 C22 N2 C21 -64.0(2)
C222 C22 N2 C21 62.6(2)
C221 C22 N2 Cr1 118.21(15)
C222 C22 N2 Cr1 -115.18(16)
N1 Cr1 N2 C22 -174.16(13)
O1 Cr1 N2 C22 -55.01(14)
N3 Cr1 N2 C22 70.84(14)
N1 Cr1 N2 C21 8.39(18)
O1 Cr1 N2 C21 127.54(16)
N3 Cr1 N2 C21 -106.61(16)
C7 C2 C3 C4 -0.2(3)
C1 C2 C3 C4 -179.91(18)
C5 C4 C3 C2 -0.2(3)
C22 N2 C21 C211 117.18(18)
Cr1 N2 C21 C211 -65.4(2)
C22 N2 C21 C212 -117.98(19)
Cr1 N2 C21 C212 59.5(2)
C32 N3 C31 C311 -119.46(17)
Cr1 N3 C31 C311 59.4(2)
C32 N3 C31 C312 115.80(17)
Cr1 N3 C31 C312 -65.3(2)

loop_
_cod_related_entry_id
_cod_related_entry_database
_cod_related_entry_code
1 ChemSpider 30661203
